data_4032460
loop_
_publ_author_name
'Yan, Qiao'
'Gin, Emma'
'Banwell, Martin G.'
'Willis, Anthony C.'
'Carr, Paul D.'

_publ_section_title
;
 A Unified Approach to the Isomeric \a-, \b-, \g-, and \d-Carbolines via
 their 6,7,8,9-Tetrahydro Counterparts.
;
_journal_issue 8
_journal_name_full 'The Journal of organic chemistry'
_journal_page_first 4328
_journal_page_last 4335
_journal_paper_doi 10.1021/acs.joc.7b00323
_journal_volume 82
_journal_year 2017
_chemical_compound_source local
_chemical_formula_moiety 'C11 H8 N2'
_chemical_formula_sum 'C11 H8 N2'
_chemical_formula_weight 168.20
_space_group_IT_number 14
_symmetry_cell_setting monoclinic
_symmetry_space_group_name_Hall '-P 2yn'
_symmetry_space_group_name_H-M 'P 1 21/n 1'
_atom_sites_solution_hydrogens difmap
_atom_sites_solution_primary direct
_audit_creation_date 16-07-22
_audit_creation_method CRYSTALS_ver_14.40
_audit_update_record
;
2016-07-22 - Report on C11 H8 N2 (isomer 2)
             by Anthony C. Willis
             for   Qiao Yan and Martin Banwell

2016-07-22 - details of refinement in _refine_special_details below

2016-07-22- passes checkcif tests with minor warnings  
;
_cell_angle_alpha 90
_cell_angle_beta 96.2939(15)
_cell_angle_gamma 90
_cell_formula_units_Z 4
_cell_length_a 11.1814(2)
_cell_length_b 5.53776(8)
_cell_length_c 13.4546(2)
_cell_measurement_reflns_used 5947
_cell_measurement_temperature 150
_cell_measurement_theta_max 74
_cell_measurement_theta_min 5
_cell_volume 828.09(2)
_computing_cell_refinement 'CrysAlisPro 1.171.38.43 (Rigaku OD, 2016)'
_computing_data_collection 'CrysAlisPro 1.171.38.43 (Rigaku OD, 2016)'
_computing_data_reduction 'CrysAlisPro 1.171.38.43 (Rigaku OD, 2016)'
_computing_molecular_graphics 'PLATON (Spek, 2008)'
_computing_publication_material 'CRYSTALS (Betteridge et al., 2003)'
_computing_structure_refinement 'CRYSTALS (Betteridge et al., 2003)'
_computing_structure_solution 'SIR92 (Altomare et al., 1994)'
_diffrn_ambient_environment N~2~
_diffrn_ambient_temperature 150
_diffrn_detector 'CCD plate'
_diffrn_detector_type EosS2
_diffrn_measured_fraction_theta_full 0.999
_diffrn_measured_fraction_theta_max 0.999
_diffrn_measurement_device 'four-circle diffractometer'
_diffrn_measurement_device_type 'SuperNova, Dual, Cu at zero, EosS2'
_diffrn_measurement_method '\w scans'
_diffrn_radiation_monochromator mirror
_diffrn_radiation_probe x-ray
_diffrn_radiation_type 'Cu K\a'
_diffrn_radiation_wavelength 1.54184
_diffrn_reflns_av_R_equivalents 0.029
_diffrn_reflns_limit_h_max 13
_diffrn_reflns_limit_h_min -12
_diffrn_reflns_limit_k_max 6
_diffrn_reflns_limit_k_min -6
_diffrn_reflns_limit_l_max 16
_diffrn_reflns_limit_l_min -16
_diffrn_reflns_number 12175
_diffrn_reflns_theta_full 73.801
_diffrn_reflns_theta_max 73.801
_diffrn_reflns_theta_min 4.887
_diffrn_source 'micro-focus sealed X-ray tube'
_diffrn_source_type 'SuperNova (Cu) X-ray Source'
_diffrn_standards_number 0
_exptl_absorpt_coefficient_mu 0.647
_exptl_absorpt_correction_T_max 0.99
_exptl_absorpt_correction_T_min 0.86
_exptl_absorpt_correction_type multi-scan
_exptl_absorpt_process_details
;
CrysAlisPro version 1.171.38.43 (Rigaku Oxford Diffraction, 2016)
(Release 29 April 2016; compiled 27 May 2016,16:53)
Empirical absorption correction using spherical harmonics,
 implemented in SCALE3 ABSPACK scaling algorithm.
;
_exptl_crystal_colour 'pale yellow'
_exptl_crystal_density_diffrn 1.349
_exptl_crystal_density_method 'not measured'
_exptl_crystal_description lath
_exptl_crystal_F_000 352
_exptl_crystal_size_max 0.276
_exptl_crystal_size_mid 0.123
_exptl_crystal_size_min 0.016
_refine_diff_density_max 0.19
_refine_diff_density_min -0.16
_refine_ls_extinction_method None
_refine_ls_goodness_of_fit_ref 0.9968
_refine_ls_hydrogen_treatment refxyz
_refine_ls_matrix_type full
_refine_ls_number_parameters 142
_refine_ls_number_reflns 1673
_refine_ls_number_restraints 0
_refine_ls_R_factor_all 0.0381
_refine_ls_R_factor_gt 0.0349
_refine_ls_shift/su_max 0.0003186
_refine_ls_shift/su_mean 0.0000424
_refine_ls_structure_factor_coef Fsqd
_refine_ls_weighting_details
;
 Method= Modified Sheldrick 
 w=1/[\s^2^(F^2^) + ( 0.04P)^2^ + 0.31P] 
 ,where P=(max(Fo^2^,0) + 2Fc^2^)/3 
;
_refine_ls_weighting_scheme calc
_refine_ls_wR_factor_all 0.0888
_refine_ls_wR_factor_gt 0.0857
_refine_ls_wR_factor_ref 0.0888
_reflns_limit_h_max 13
_reflns_limit_h_min -13
_reflns_limit_k_max 6
_reflns_limit_k_min 0
_reflns_limit_l_max 16
_reflns_limit_l_min 0
_reflns_number_gt 1520
_reflns_number_total 1673
_reflns_threshold_expression I>2.0\s(I)
_oxford_diffrn_Wilson_B_factor 2.30
_oxford_diffrn_Wilson_scale 0.01
_oxford_refine_ls_r_factor_ref 0.0381
_oxford_refine_ls_scale 8.9(4)
_oxford_reflns_number_all 1673
_oxford_reflns_threshold_expression_ref I>-10.0\s(I)
_oxford_structure_analysis_title 'Z:\ban1636SN\Tony_ban1636SN\ban1 At 9:57 on '
_cod_data_source_file jo7b00323_si_001.cif
_cod_data_source_block ban1636SN
_cod_original_sg_symbol_Hall '-P 2yn '
_cod_original_sg_symbol_H-M 'P 1 21/n 1 '
_cod_database_code 4032460
_oxdiff_exptl_absorpt_empirical_details
;
Empirical correction (ABSPACK) includes:
- Absorption correction using spherical harmonics
- Frame scaling
;

loop_
_symmetry_equiv_pos_as_xyz
x,y,z
-x,-y,-z
-x+1/2,y+1/2,-z+1/2
x+1/2,-y+1/2,z+1/2

loop_
_atom_site_label
_atom_site_type_symbol
_atom_site_fract_x
_atom_site_fract_y
_atom_site_fract_z
_atom_site_U_iso_or_equiv
_atom_site_occupancy
_atom_site_adp_type
N1 N 0.46692(9) 0.82133(18) 0.38483(7) 0.0274 1.0000 Uani
N2 N 0.37671(8) 0.78114(18) 0.53735(7) 0.0275 1.0000 Uani
C1 C 0.39583(9) 0.7043(2) 0.44622(8) 0.0246 1.0000 Uani
C2 C 0.30386(11) 0.6394(2) 0.58480(9) 0.0310 1.0000 Uani
C3 C 0.25002(11) 0.4290(2) 0.54478(10) 0.0337 1.0000 Uani
C4 C 0.27256(11) 0.3512(2) 0.45022(10) 0.0305 1.0000 Uani
C5 C 0.34828(10) 0.4905(2) 0.39917(8) 0.0254 1.0000 Uani
C6 C 0.39733(10) 0.4779(2) 0.30411(8) 0.0256 1.0000 Uani
C7 C 0.38879(11) 0.3105(2) 0.22607(9) 0.0301 1.0000 Uani
C8 C 0.45312(12) 0.3509(2) 0.14543(9) 0.0333 1.0000 Uani
C9 C 0.52509(11) 0.5568(2) 0.14122(9) 0.0322 1.0000 Uani
C10 C 0.53468(11) 0.7264(2) 0.21775(9) 0.0297 1.0000 Uani
C11 C 0.47033(10) 0.6847(2) 0.29893(8) 0.0256 1.0000 Uani
H1 H 0.5166(13) 0.952(3) 0.4042(11) 0.0357 1.0000 Uiso
H21 H 0.2883(13) 0.697(3) 0.6525(11) 0.0355 1.0000 Uiso
H31 H 0.1951(13) 0.337(3) 0.5848(11) 0.0397 1.0000 Uiso
H41 H 0.2358(13) 0.199(3) 0.4216(11) 0.0373 1.0000 Uiso
H71 H 0.3384(13) 0.166(3) 0.2297(11) 0.0365 1.0000 Uiso
H81 H 0.4496(13) 0.231(3) 0.0891(11) 0.0406 1.0000 Uiso
H91 H 0.5727(13) 0.582(3) 0.0826(11) 0.0379 1.0000 Uiso
H101 H 0.5867(13) 0.870(3) 0.2164(10) 0.0350 1.0000 Uiso

loop_
_atom_site_aniso_label
_atom_site_aniso_U_11
_atom_site_aniso_U_22
_atom_site_aniso_U_33
_atom_site_aniso_U_23
_atom_site_aniso_U_13
_atom_site_aniso_U_12
N1 0.0302(5) 0.0241(5) 0.0277(5) -0.0039(4) 0.0019(4) -0.0051(4)
N2 0.0272(5) 0.0268(5) 0.0279(5) -0.0007(4) 0.0007(4) 0.0001(4)
C1 0.0222(5) 0.0231(5) 0.0276(5) 0.0009(4) -0.0013(4) 0.0015(4)
C2 0.0290(6) 0.0329(6) 0.0311(6) 0.0024(5) 0.0036(5) 0.0022(5)
C3 0.0310(6) 0.0320(6) 0.0384(6) 0.0069(5) 0.0047(5) -0.0027(5)
C4 0.0279(6) 0.0247(6) 0.0378(6) 0.0028(5) -0.0024(5) -0.0021(4)
C5 0.0233(5) 0.0220(5) 0.0293(6) 0.0008(4) -0.0044(4) 0.0013(4)
C6 0.0244(5) 0.0224(5) 0.0282(6) 0.0005(4) -0.0048(4) 0.0021(4)
C7 0.0315(6) 0.0240(6) 0.0326(6) -0.0028(5) -0.0069(5) -0.0001(5)
C8 0.0401(7) 0.0285(6) 0.0297(6) -0.0059(5) -0.0042(5) 0.0041(5)
C9 0.0354(6) 0.0325(6) 0.0282(6) -0.0007(5) 0.0015(5) 0.0046(5)
C10 0.0310(6) 0.0269(6) 0.0308(6) -0.0004(5) 0.0013(5) -0.0009(5)
C11 0.0258(5) 0.0228(5) 0.0270(5) -0.0017(4) -0.0025(4) 0.0014(4)

loop_
_atom_type_symbol
_atom_type_scat_dispersion_real
_atom_type_scat_dispersion_imag
_atom_type_scat_Cromer_Mann_a1
_atom_type_scat_Cromer_Mann_b1
_atom_type_scat_Cromer_Mann_a2
_atom_type_scat_Cromer_Mann_b2
_atom_type_scat_Cromer_Mann_a3
_atom_type_scat_Cromer_Mann_b3
_atom_type_scat_Cromer_Mann_a4
_atom_type_scat_Cromer_Mann_b4
_atom_type_scat_Cromer_Mann_c
_atom_type_scat_source
C 0.0181 0.0091 2.3100 20.8439 1.0200 10.2075 1.5886 0.5687 0.8650 51.6512 0.2156 'International Tables Vol C 4.2.6.8 and 6.1.1.4'
H 0.0000 0.0000 0.4930 10.5109 0.3229 26.1257 0.1402 3.1424 0.0408 57.7998 0.0030 'International Tables Vol C 4.2.6.8 and 6.1.1.4'
N 0.0311 0.0180 12.2126 0.0057 3.1322 9.8933 2.0125 28.9975 1.1663 0.5826 -11.5290 'International Tables Vol C 4.2.6.8 and 6.1.1.4'

loop_
_geom_angle_atom_site_label_1
_geom_angle_atom_site_label_2
_geom_angle_atom_site_label_3
_geom_angle
_geom_angle_publ_flag
C1 N1 C11 108.38(9) yes
C1 N1 H1 124.5(9) no
C11 N1 H1 126.0(9) no
C1 N2 C2 114.62(10) yes
N1 C1 N2 124.32(10) yes
N1 C1 C5 109.85(10) yes
N2 C1 C5 125.82(11) yes
N2 C2 C3 124.37(11) yes
N2 C2 H21 115.1(9) no
C3 C2 H21 120.5(9) no
C2 C3 C4 119.90(11) yes
C2 C3 H31 119.0(9) no
C4 C3 H31 121.1(9) no
C3 C4 C5 117.60(11) yes
C3 C4 H41 120.4(8) no
C5 C4 H41 122.0(8) no
C1 C5 C4 117.67(11) yes
C1 C5 C6 105.96(10) yes
C4 C5 C6 136.37(11) yes
C5 C6 C7 134.06(11) yes
C5 C6 C11 106.34(10) yes
C7 C6 C11 119.57(11) yes
C6 C7 C8 118.92(11) yes
C6 C7 H71 119.8(9) no
C8 C7 H71 121.3(9) no
C7 C8 C9 120.91(11) yes
C7 C8 H81 120.2(9) no
C9 C8 H81 118.9(9) no
C8 C9 C10 121.23(12) yes
C8 C9 H91 119.9(9) no
C10 C9 H91 118.8(9) no
C9 C10 C11 117.71(11) yes
C9 C10 H101 122.0(8) no
C11 C10 H101 120.3(8) no
C6 C11 C10 121.65(11) yes
C6 C11 N1 109.44(10) yes
C10 C11 N1 128.90(11) yes

loop_
_geom_bond_atom_site_label_1
_geom_bond_atom_site_label_2
_geom_bond_distance
_geom_bond_publ_flag
N1 C1 1.3705(15) yes
N1 C11 1.3855(14) yes
N1 H1 0.931(16) no
N2 C1 1.3370(15) yes
N2 C2 1.3420(15) yes
C1 C5 1.4180(15) yes
C2 C3 1.3928(18) yes
C2 H21 0.998(15) no
C3 C4 1.3922(19) yes
C3 H31 1.000(15) no
C4 C5 1.3827(17) yes
C4 H41 0.998(16) no
C5 C6 1.4476(16) yes
C6 C7 1.3961(16) yes
C6 C11 1.4125(16) yes
C7 C8 1.3841(18) yes
C7 H71 0.985(15) no
C8 C9 1.4006(18) yes
C8 H81 1.007(16) no
C9 C10 1.3891(17) yes
C9 H91 1.008(15) no
C10 C11 1.3915(16) yes
C10 H101 0.989(15) no

loop_
_geom_contact_atom_site_label_1
_geom_contact_atom_site_label_2
_geom_contact_distance
_geom_contact_site_symmetry_2
_geom_contact_publ_flag
N1 N2 2.9323(14) 2_676 no
N2 C5 3.4456(15) 2_666 no
N2 C6 3.4365(14) 2_666 no
C1 C1 3.4499(15) 2_666 no
C1 C5 3.5175(15) 2_666 no
C2 C6 3.5671(17) 2_666 no
C2 C11 3.3433(16) 2_666 no
C5 C7 3.4680(16) 3_555 no

loop_
_geom_hbond_atom_site_label_D
_geom_hbond_atom_site_label_H
_geom_hbond_atom_site_label_A
_geom_hbond_site_symmetry_A
_geom_hbond_angle_DHA
_geom_hbond_distance_DH
_geom_hbond_distance_HA
_geom_hbond_distance_DA
_geom_hbond_publ_flag
N1 H1 N2 2_676 173.2(13) 0.931(16) 2.006(16) 2.9322(17) yes

loop_
_geom_torsion_atom_site_label_1
_geom_torsion_atom_site_label_2
_geom_torsion_atom_site_label_3
_geom_torsion_atom_site_label_4
_geom_torsion
_geom_torsion_publ_flag
C11 N1 C1 N2 177.24(10) no
C11 N1 C1 C5 -1.81(12) no
C1 N1 C11 C6 1.47(13) no
C1 N1 C11 C10 -177.08(11) no
C2 N2 C1 N1 179.92(10) no
C2 N2 C1 C5 -1.19(16) no
C1 N2 C2 C3 -0.46(17) no
N1 C1 C5 C4 -179.02(10) no
N1 C1 C5 C6 1.44(12) no
N2 C1 C5 C4 1.95(17) no
N2 C1 C5 C6 -177.60(10) no
N2 C2 C3 C4 1.29(19) no
C2 C3 C4 C5 -0.46(18) no
C3 C4 C5 C1 -0.99(17) no
C3 C4 C5 C6 178.38(13) no
C1 C5 C6 C7 177.38(13) no
C1 C5 C6 C11 -0.52(12) no
C4 C5 C6 C7 -2.0(2) no
C4 C5 C6 C11 -179.93(14) no
C5 C6 C7 C8 -177.24(12) no
C11 C6 C7 C8 0.44(17) no
C5 C6 C11 N1 -0.56(13) no
C5 C6 C11 C10 178.12(11) no
C7 C6 C11 N1 -178.82(10) no
C7 C6 C11 C10 -0.15(17) no
C6 C7 C8 C9 -0.49(18) no
C7 C8 C9 C10 0.25(19) no
C8 C9 C10 C11 0.05(18) no
C9 C10 C11 N1 178.30(11) no
C9 C10 C11 C6 -0.10(18) no
